data_2230251
loop_
_publ_author_name
'Amirthaganesan, S.'
'Sundaramoorthy, S.'
'Velmurugan, D.'
'Jeong, Y. T.'

_publ_section_title
;
 Dimethyl
 2-(3-chlorophenyl)-6-hydroxy-6-methyl-4-(methylamino)cyclohex-3-ene-1,3-dicarboxylate
;
_journal_coeditor_code BT5540
_journal_issue 6
_journal_name_full 'Acta Crystallographica Section E'
_journal_page_first o1424
_journal_paper_doi 10.1107/S1600536811017089
_journal_volume 67
_journal_year 2011
_chemical_formula_iupac 'C18 H22 Cl N O5'
_chemical_formula_moiety 'C18 H22 Cl N O5'
_chemical_formula_sum 'C18 H22 Cl N O5'
_chemical_formula_weight 367.82
_chemical_name_systematic
;
Dimethyl 2-(3-chlorophenyl)-6-hydroxy-6-methyl-4-(methylamino)cyclohex-3-ene-
1,3-dicarboxylate
;
_space_group_IT_number 14
_symmetry_cell_setting monoclinic
_symmetry_space_group_name_Hall '-P 2ybc'
_symmetry_space_group_name_H-M 'P 1 21/c 1'
_atom_sites_solution_hydrogens geom
_atom_sites_solution_primary direct
_atom_sites_solution_secondary difmap
_audit_creation_method SHELXL-97
_cell_angle_alpha 90.00
_cell_angle_beta 104.890(3)
_cell_angle_gamma 90.00
_cell_formula_units_Z 4
_cell_length_a 11.962(3)
_cell_length_b 9.118(4)
_cell_length_c 17.704(5)
_cell_measurement_reflns_used 1222
_cell_measurement_temperature 293(2)
_cell_measurement_theta_max 28.34
_cell_measurement_theta_min 1.76
_cell_volume 1866.1(11)
_computing_cell_refinement 'SAINT (Bruker, 2008)'
_computing_data_collection 'APEX2 (Bruker, 2008)'
_computing_data_reduction 'SAINT (Bruker, 2008)'
_computing_molecular_graphics 'ORTEP3 (Farrugia, 1997)'
_computing_publication_material 'SHELXL97 (Sheldrick, 2008) and PLATON (Spek, 2009)'
_computing_structure_refinement 'SHELXL97 (Sheldrick, 2008)'
_computing_structure_solution 'SHELXS97 (Sheldrick, 2008)'
_diffrn_ambient_temperature 293(2)
_diffrn_measured_fraction_theta_full 1.000
_diffrn_measured_fraction_theta_max 0.997
_diffrn_measurement_device_type 'Bruker SMART APEXII area-detector diffractometer'
_diffrn_measurement_method '\w and \f scans'
_diffrn_radiation_monochromator graphite
_diffrn_radiation_source 'fine-focus sealed tube'
_diffrn_radiation_type MoK\a
_diffrn_radiation_wavelength 0.71073
_diffrn_reflns_av_R_equivalents 0.0236
_diffrn_reflns_av_sigmaI/netI 0.0219
_diffrn_reflns_limit_h_max 15
_diffrn_reflns_limit_h_min -15
_diffrn_reflns_limit_k_max 12
_diffrn_reflns_limit_k_min -7
_diffrn_reflns_limit_l_max 23
_diffrn_reflns_limit_l_min -23
_diffrn_reflns_number 17431
_diffrn_reflns_theta_full 25.00
_diffrn_reflns_theta_max 28.34
_diffrn_reflns_theta_min 1.76
_diffrn_standards_number 0
_exptl_absorpt_coefficient_mu 0.232
_exptl_absorpt_correction_T_max 0.955
_exptl_absorpt_correction_T_min 0.944
_exptl_absorpt_correction_type multi-scan
_exptl_absorpt_process_details '(SADABS; Bruker, 2008)'
_exptl_crystal_colour colourless
_exptl_crystal_density_diffrn 1.309
_exptl_crystal_density_method 'not measured'
_exptl_crystal_description block
_exptl_crystal_F_000 776
_exptl_crystal_size_max 0.25
_exptl_crystal_size_mid 0.22
_exptl_crystal_size_min 0.2
_refine_diff_density_max 0.349
_refine_diff_density_min -0.458
_refine_ls_extinction_method none
_refine_ls_goodness_of_fit_ref 1.043
_refine_ls_hydrogen_treatment constr
_refine_ls_matrix_type full
_refine_ls_number_parameters 231
_refine_ls_number_reflns 4638
_refine_ls_number_restraints 0
_refine_ls_restrained_S_all 1.043
_refine_ls_R_factor_all 0.0634
_refine_ls_R_factor_gt 0.0444
_refine_ls_shift/su_max 0.009
_refine_ls_shift/su_mean 0.000
_refine_ls_structure_factor_coef Fsqd
_refine_ls_weighting_details 'calc w=1/[\s^2^(Fo^2^)+(0.0627P)^2^+0.4709P] where P=(Fo^2^+2Fc^2^)/3'
_refine_ls_weighting_scheme calc
_refine_ls_wR_factor_gt 0.1220
_refine_ls_wR_factor_ref 0.1376
_reflns_number_gt 3337
_reflns_number_total 4638
_reflns_threshold_expression >2sigma(I)
_cod_data_source_file bt5540.cif
_cod_data_source_block I
_cod_original_sg_symbol_H-M 'P 21/c'
_cod_database_code 2230251
_cod_database_fobs_code 2230251

loop_
_symmetry_equiv_pos_as_xyz
'x, y, z'
'-x, y+1/2, -z+1/2'
'-x, -y, -z'
'x, -y-1/2, z-1/2'

loop_
_atom_site_type_symbol
_atom_site_label
_atom_site_fract_x
_atom_site_fract_y
_atom_site_fract_z
_atom_site_U_iso_or_equiv
_atom_site_adp_type
_atom_site_calc_flag
_atom_site_refinement_flags
_atom_site_occupancy
_atom_site_symmetry_multiplicity
_atom_site_disorder_assembly
_atom_site_disorder_group
C C1 0.20024(13) 0.2336(2) 0.66810(9) 0.0491(4) Uani d . 1 1 . .
H H1 0.2693 0.1975 0.6606 0.059 Uiso calc R 1 1 . .
C C2 0.10067(15) 0.1499(2) 0.64705(10) 0.0606(5) Uani d . 1 1 . .
C C3 -0.00304(16) 0.2004(3) 0.65606(12) 0.0762(7) Uani d . 1 1 . .
H H3 -0.0696 0.1434 0.6412 0.091 Uiso calc R 1 1 . .
C C4 -0.00607(16) 0.3366(4) 0.68751(14) 0.0845(8) Uani d . 1 1 . .
H H4 -0.0757 0.3722 0.6944 0.101 Uiso calc R 1 1 . .
C C5 0.09225(15) 0.4229(3) 0.70946(12) 0.0671(5) Uani d . 1 1 . .
H H5 0.0881 0.5157 0.7303 0.081 Uiso calc R 1 1 . .
C C6 0.19700(12) 0.37074(19) 0.70030(9) 0.0454(4) Uani d . 1 1 . .
C C7 0.30800(12) 0.45902(17) 0.72953(8) 0.0404(3) Uani d . 1 1 . .
H H7 0.2868 0.5589 0.7408 0.048 Uiso calc R 1 1 . .
C C8 0.37441(12) 0.38775(16) 0.80710(8) 0.0405(3) Uani d . 1 1 . .
H H8 0.3766 0.2816 0.7989 0.049 Uiso calc R 1 1 . .
C C9 0.49940(13) 0.44328(17) 0.83388(9) 0.0421(3) Uani d . 1 1 . .
C C10 0.56091(13) 0.39960(18) 0.77252(9) 0.0450(3) Uani d . 1 1 . .
H H10A 0.6358 0.4475 0.7843 0.054 Uiso calc R 1 1 . .
H H10B 0.5743 0.2946 0.7758 0.054 Uiso calc R 1 1 . .
C C11 0.49636(13) 0.43744(17) 0.68999(9) 0.0410(3) Uani d . 1 1 . .
C C12 0.38012(13) 0.46821(16) 0.67106(8) 0.0404(3) Uani d . 1 1 . .
C C13 0.32399(14) 0.51982(17) 0.59341(9) 0.0444(3) Uani d . 1 1 . .
C C14 0.15531(18) 0.6312(3) 0.51469(11) 0.0699(5) Uani d . 1 1 . .
H H14A 0.1977 0.7082 0.4976 0.105 Uiso calc R 1 1 . .
H H14B 0.0818 0.6681 0.5184 0.105 Uiso calc R 1 1 . .
H H14C 0.1435 0.5519 0.4778 0.105 Uiso calc R 1 1 . .
C C15 0.68410(14) 0.4189(2) 0.65474(11) 0.0597(5) Uani d . 1 1 . .
H H15A 0.7225 0.4980 0.6869 0.090 Uiso calc R 1 1 . .
H H15B 0.7075 0.4172 0.6068 0.090 Uiso calc R 1 1 . .
H H15C 0.7045 0.3276 0.6818 0.090 Uiso calc R 1 1 . .
C C16 0.56123(15) 0.3786(2) 0.91304(9) 0.0558(4) Uani d . 1 1 . .
H H16A 0.6418 0.4041 0.9251 0.084 Uiso calc R 1 1 . .
H H16B 0.5533 0.2738 0.9112 0.084 Uiso calc R 1 1 . .
H H16C 0.5276 0.4172 0.9526 0.084 Uiso calc R 1 1 . .
C C17 0.31063(14) 0.41559(19) 0.86895(9) 0.0469(4) Uani d . 1 1 . .
C C18 0.2187(3) 0.3077(3) 0.95785(16) 0.0975(9) Uani d . 1 1 . .
H H18A 0.2735 0.3321 1.0061 0.146 Uiso calc R 1 1 . .
H H18B 0.1814 0.2168 0.9638 0.146 Uiso calc R 1 1 . .
H H18C 0.1618 0.3840 0.9442 0.146 Uiso calc R 1 1 . .
N N1 0.56045(12) 0.43967(18) 0.63774(8) 0.0528(4) Uani d . 1 1 . .
H H1A 0.5244 0.4549 0.5897 0.063 Uiso calc R 1 1 . .
O O1 0.36279(10) 0.51675(14) 0.53585(7) 0.0560(3) Uani d . 1 1 . .
O O2 0.21941(10) 0.57946(15) 0.58975(7) 0.0584(3) Uani d . 1 1 . .
O O3 0.50425(11) 0.59997(12) 0.83719(7) 0.0542(3) Uani d . 1 1 . .
H H4A 0.4653 0.6298 0.8660 0.081 Uiso calc R 1 1 . .
O O4 0.29242(13) 0.53525(15) 0.89139(8) 0.0645(4) Uani d . 1 1 . .
O O5 0.27827(13) 0.29272(15) 0.89645(8) 0.0682(4) Uani d . 1 1 . .
Cl Cl1 0.10795(6) -0.02490(8) 0.60884(5) 0.1010(3) Uani d . 1 1 . .

loop_
_atom_site_aniso_label
_atom_site_aniso_U_11
_atom_site_aniso_U_22
_atom_site_aniso_U_33
_atom_site_aniso_U_12
_atom_site_aniso_U_13
_atom_site_aniso_U_23
C1 0.0376(8) 0.0622(10) 0.0469(8) -0.0061(7) 0.0098(6) 0.0010(8)
C2 0.0497(9) 0.0767(13) 0.0517(10) -0.0198(9) 0.0062(8) 0.0058(9)
C3 0.0414(10) 0.119(2) 0.0647(12) -0.0225(11) 0.0068(8) 0.0159(13)
C4 0.0342(9) 0.140(2) 0.0821(15) 0.0098(12) 0.0193(9) 0.0128(16)
C5 0.0430(9) 0.0944(15) 0.0655(11) 0.0141(10) 0.0169(8) -0.0020(11)
C6 0.0350(7) 0.0616(10) 0.0400(7) 0.0044(7) 0.0102(6) 0.0052(7)
C7 0.0387(7) 0.0420(8) 0.0394(7) 0.0054(6) 0.0081(6) -0.0008(6)
C8 0.0421(7) 0.0376(7) 0.0403(7) 0.0038(6) 0.0079(6) -0.0009(6)
C9 0.0426(8) 0.0385(8) 0.0417(7) 0.0042(6) 0.0044(6) -0.0030(6)
C10 0.0374(7) 0.0481(8) 0.0466(8) 0.0037(6) 0.0055(6) -0.0020(7)
C11 0.0403(7) 0.0386(7) 0.0437(8) -0.0035(6) 0.0102(6) -0.0024(6)
C12 0.0397(7) 0.0400(7) 0.0403(7) -0.0017(6) 0.0082(6) -0.0007(6)
C13 0.0426(8) 0.0434(8) 0.0448(8) -0.0040(6) 0.0067(6) -0.0010(6)
C14 0.0613(11) 0.0841(14) 0.0560(10) 0.0188(10) -0.0002(9) 0.0116(10)
C15 0.0439(9) 0.0733(12) 0.0662(11) 0.0014(8) 0.0220(8) 0.0039(9)
C16 0.0540(9) 0.0634(11) 0.0444(8) 0.0121(8) 0.0024(7) 0.0013(8)
C17 0.0467(8) 0.0512(9) 0.0415(8) 0.0065(7) 0.0089(6) 0.0045(7)
C18 0.119(2) 0.0965(19) 0.1025(18) 0.0165(16) 0.0740(17) 0.0306(15)
N1 0.0410(7) 0.0695(9) 0.0493(8) -0.0001(6) 0.0142(6) 0.0047(7)
O1 0.0550(7) 0.0707(8) 0.0418(6) -0.0006(6) 0.0115(5) 0.0031(6)
O2 0.0510(7) 0.0724(8) 0.0494(6) 0.0148(6) 0.0085(5) 0.0126(6)
O3 0.0582(7) 0.0396(6) 0.0613(7) 0.0005(5) 0.0093(6) -0.0078(5)
O4 0.0821(9) 0.0578(8) 0.0607(8) 0.0108(7) 0.0313(7) -0.0045(6)
O5 0.0826(9) 0.0585(8) 0.0754(9) 0.0083(7) 0.0420(7) 0.0149(7)
Cl1 0.0875(4) 0.0874(5) 0.1206(5) -0.0422(3) 0.0133(4) -0.0251(4)

loop_
_atom_type_symbol
_atom_type_description
_atom_type_scat_dispersion_real
_atom_type_scat_dispersion_imag
_atom_type_scat_source
C C 0.0033 0.0016 'International Tables Vol C Tables 4.2.6.8 and 6.1.1.4'
H H 0.0000 0.0000 'International Tables Vol C Tables 4.2.6.8 and 6.1.1.4'
N N 0.0061 0.0033 'International Tables Vol C Tables 4.2.6.8 and 6.1.1.4'
O O 0.0106 0.0060 'International Tables Vol C Tables 4.2.6.8 and 6.1.1.4'
Cl Cl 0.1484 0.1585 'International Tables Vol C Tables 4.2.6.8 and 6.1.1.4'

loop_
_geom_angle_atom_site_label_1
_geom_angle_atom_site_label_2
_geom_angle_atom_site_label_3
_geom_angle_site_symmetry_1
_geom_angle_site_symmetry_3
_geom_angle
_geom_angle_publ_flag
C6 C1 C2 . . 119.88(16) ?
C6 C1 H1 . . 120.1 ?
C2 C1 H1 . . 120.1 ?
C3 C2 C1 . . 121.8(2) ?
C3 C2 Cl1 . . 119.31(16) ?
C1 C2 Cl1 . . 118.94(16) ?
C4 C3 C2 . . 118.21(19) ?
C4 C3 H3 . . 120.9 ?
C2 C3 H3 . . 120.9 ?
C3 C4 C5 . . 121.43(19) ?
C3 C4 H4 . . 119.3 ?
C5 C4 H4 . . 119.3 ?
C4 C5 C6 . . 120.0(2) ?
C4 C5 H5 . . 120.0 ?
C6 C5 H5 . . 120.0 ?
C1 C6 C5 . . 118.74(17) ?
C1 C6 C7 . . 120.30(13) ?
C5 C6 C7 . . 120.86(17) ?
C12 C7 C6 . . 113.42(12) ?
C12 C7 C8 . . 112.29(12) ?
C6 C7 C8 . . 106.51(12) ?
C12 C7 H7 . . 108.1 ?
C6 C7 H7 . . 108.1 ?
C8 C7 H7 . . 108.1 ?
C17 C8 C9 . . 110.78(12) ?
C17 C8 C7 . . 109.55(12) ?
C9 C8 C7 . . 111.98(12) ?
C17 C8 H8 . . 108.1 ?
C9 C8 H8 . . 108.1 ?
C7 C8 H8 . . 108.1 ?
O3 C9 C10 . . 105.67(13) ?
O3 C9 C16 . . 110.09(13) ?
C10 C9 C16 . . 110.33(13) ?
O3 C9 C8 . . 111.62(12) ?
C10 C9 C8 . . 107.83(12) ?
C16 C9 C8 . . 111.13(14) ?
C11 C10 C9 . . 114.41(13) ?
C11 C10 H10A . . 108.7 ?
C9 C10 H10A . . 108.7 ?
C11 C10 H10B . . 108.7 ?
C9 C10 H10B . . 108.7 ?
H10A C10 H10B . . 107.6 ?
N1 C11 C12 . . 123.34(14) ?
N1 C11 C10 . . 115.45(13) ?
C12 C11 C10 . . 121.20(13) ?
C11 C12 C13 . . 119.52(14) ?
C11 C12 C7 . . 122.84(13) ?
C13 C12 C7 . . 117.55(13) ?
O1 C13 O2 . . 120.94(14) ?
O1 C13 C12 . . 127.01(15) ?
O2 C13 C12 . . 112.03(13) ?
O2 C14 H14A . . 109.5 ?
O2 C14 H14B . . 109.5 ?
H14A C14 H14B . . 109.5 ?
O2 C14 H14C . . 109.5 ?
H14A C14 H14C . . 109.5 ?
H14B C14 H14C . . 109.5 ?
N1 C15 H15A . . 109.5 ?
N1 C15 H15B . . 109.5 ?
H15A C15 H15B . . 109.5 ?
N1 C15 H15C . . 109.5 ?
H15A C15 H15C . . 109.5 ?
H15B C15 H15C . . 109.5 ?
C9 C16 H16A . . 109.5 ?
C9 C16 H16B . . 109.5 ?
H16A C16 H16B . . 109.5 ?
C9 C16 H16C . . 109.5 ?
H16A C16 H16C . . 109.5 ?
H16B C16 H16C . . 109.5 ?
O4 C17 O5 . . 123.70(16) ?
O4 C17 C8 . . 124.20(15) ?
O5 C17 C8 . . 112.10(14) ?
O5 C18 H18A . . 109.5 ?
O5 C18 H18B . . 109.5 ?
H18A C18 H18B . . 109.5 ?
O5 C18 H18C . . 109.5 ?
H18A C18 H18C . . 109.5 ?
H18B C18 H18C . . 109.5 ?
C11 N1 C15 . . 126.10(14) ?
C11 N1 H1A . . 117.0 ?
C15 N1 H1A . . 117.0 ?
C13 O2 C14 . . 116.46(14) ?
C9 O3 H4A . . 109.5 ?
C17 O5 C18 . . 116.35(16) ?

loop_
_geom_bond_atom_site_label_1
_geom_bond_atom_site_label_2
_geom_bond_site_symmetry_2
_geom_bond_distance
_geom_bond_publ_flag
C1 C6 . 1.379(2) ?
C1 C2 . 1.383(2) ?
C1 H1 . 0.9300 ?
C2 C3 . 1.370(3) ?
C2 Cl1 . 1.743(2) ?
C3 C4 . 1.365(4) ?
C3 H3 . 0.9300 ?
C4 C5 . 1.385(3) ?
C4 H4 . 0.9300 ?
C5 C6 . 1.388(2) ?
C5 H5 . 0.9300 ?
C6 C7 . 1.525(2) ?
C7 C12 . 1.511(2) ?
C7 C8 . 1.542(2) ?
C7 H7 . 0.9800 ?
C8 C17 . 1.508(2) ?
C8 C9 . 1.534(2) ?
C8 H8 . 0.9800 ?
C9 O3 . 1.430(2) ?
C9 C10 . 1.514(2) ?
C9 C16 . 1.525(2) ?
C10 C11 . 1.507(2) ?
C10 H10A . 0.9700 ?
C10 H10B . 0.9700 ?
C11 N1 . 1.345(2) ?
C11 C12 . 1.373(2) ?
C12 C13 . 1.445(2) ?
C13 O1 . 1.2237(19) ?
C13 O2 . 1.350(2) ?
C14 O2 . 1.433(2) ?
C14 H14A . 0.9600 ?
C14 H14B . 0.9600 ?
C14 H14C . 0.9600 ?
C15 N1 . 1.444(2) ?
C15 H15A . 0.9600 ?
C15 H15B . 0.9600 ?
C15 H15C . 0.9600 ?
C16 H16A . 0.9600 ?
C16 H16B . 0.9600 ?
C16 H16C . 0.9600 ?
C17 O4 . 1.200(2) ?
C17 O5 . 1.319(2) ?
C18 O5 . 1.451(2) ?
C18 H18A . 0.9600 ?
C18 H18B . 0.9600 ?
C18 H18C . 0.9600 ?
N1 H1A . 0.8600 ?
O3 H4A . 0.8200 ?

loop_
_geom_hbond_atom_site_label_D
_geom_hbond_atom_site_label_H
_geom_hbond_atom_site_label_A
_geom_hbond_site_symmetry_A
_geom_hbond_distance_DH
_geom_hbond_distance_HA
_geom_hbond_distance_DA
_geom_hbond_angle_DHA
N1 H1A O1 . 0.86 2.0 2.673(2) 134
O3 H4A O4 . 0.82 2.39 2.990(2) 131
C15 H15B O1 3_666 0.96 2.52 3.327(3) 142

loop_
_geom_torsion_atom_site_label_1
_geom_torsion_atom_site_label_2
_geom_torsion_atom_site_label_3
_geom_torsion_atom_site_label_4
_geom_torsion_site_symmetry_1
_geom_torsion_site_symmetry_2
_geom_torsion_site_symmetry_3
_geom_torsion_site_symmetry_4
_geom_torsion
_geom_torsion_publ_flag
C6 C1 C2 C3 . . . . 1.1(3) ?
C6 C1 C2 Cl1 . . . . -178.36(12) ?
C1 C2 C3 C4 . . . . -0.7(3) ?
Cl1 C2 C3 C4 . . . . 178.76(17) ?
C2 C3 C4 C5 . . . . 0.4(3) ?
C3 C4 C5 C6 . . . . -0.6(3) ?
C2 C1 C6 C5 . . . . -1.2(2) ?
C2 C1 C6 C7 . . . . 175.25(15) ?
C4 C5 C6 C1 . . . . 1.0(3) ?
C4 C5 C6 C7 . . . . -175.46(17) ?
C1 C6 C7 C12 . . . . 49.45(19) ?
C5 C6 C7 C12 . . . . -134.17(16) ?
C1 C6 C7 C8 . . . . -74.57(17) ?
C5 C6 C7 C8 . . . . 101.81(17) ?
C12 C7 C8 C17 . . . . 165.93(13) ?
C6 C7 C8 C17 . . . . -69.36(16) ?
C12 C7 C8 C9 . . . . 42.61(17) ?
C6 C7 C8 C9 . . . . 167.32(12) ?
C17 C8 C9 O3 . . . . -69.40(16) ?
C7 C8 C9 O3 . . . . 53.22(16) ?
C17 C8 C9 C10 . . . . 174.96(12) ?
C7 C8 C9 C10 . . . . -62.42(16) ?
C17 C8 C9 C16 . . . . 53.92(17) ?
C7 C8 C9 C16 . . . . 176.54(13) ?
O3 C9 C10 C11 . . . . -70.31(16) ?
C16 C9 C10 C11 . . . . 170.72(14) ?
C8 C9 C10 C11 . . . . 49.17(18) ?
C9 C10 C11 N1 . . . . 161.63(14) ?
C9 C10 C11 C12 . . . . -17.9(2) ?
N1 C11 C12 C13 . . . . -6.3(2) ?
C10 C11 C12 C13 . . . . 173.14(14) ?
N1 C11 C12 C7 . . . . 177.30(14) ?
C10 C11 C12 C7 . . . . -3.2(2) ?
C6 C7 C12 C11 . . . . -130.26(16) ?
C8 C7 C12 C11 . . . . -9.5(2) ?
C6 C7 C12 C13 . . . . 53.32(18) ?
C8 C7 C12 C13 . . . . 174.13(13) ?
C11 C12 C13 O1 . . . . 13.8(3) ?
C7 C12 C13 O1 . . . . -169.67(15) ?
C11 C12 C13 O2 . . . . -164.39(14) ?
C7 C12 C13 O2 . . . . 12.1(2) ?
C9 C8 C17 O4 . . . . 62.5(2) ?
C7 C8 C17 O4 . . . . -61.5(2) ?
C9 C8 C17 O5 . . . . -116.62(15) ?
C7 C8 C17 O5 . . . . 119.35(15) ?
C12 C11 N1 C15 . . . . 175.24(17) ?
C10 C11 N1 C15 . . . . -4.3(2) ?
O1 C13 O2 C14 . . . . 3.0(2) ?
C12 C13 O2 C14 . . . . -178.66(16) ?
O4 C17 O5 C18 . . . . -0.7(3) ?
C8 C17 O5 C18 . . . . 178.47(18) ?
